data_7005289
loop_
_publ_author_name
'Lukesov\'a, Lenka'
'Ward, Benjamin D.'
'Bellemin-Laponnaz, St\'ephane'
'Wadepohl, Hubert'
'Gade, Lutz H.'

_publ_section_title
;
 High tacticity control in organolanthanide polymerization catalysis:
 formation of isotactic poly(alpha-alkenes) with a chiral C3-symmetric
 thulium complex.
;
_journal_issue 9
_journal_name_full 'Dalton transactions (Cambridge, England : 2003)'
_journal_page_first 920
_journal_page_last 922
_journal_paper_doi 10.1039/b700269f
_journal_year 2007
_chemical_absolute_configuration ad
_chemical_formula_sum 'C47 H72 N3 O3 Si3 Tm'
_chemical_formula_weight 980.28
_space_group_IT_number 19
_symmetry_cell_setting orthorhombic
_symmetry_Int_Tables_number 19
_symmetry_space_group_name_Hall 'P 2ac 2ab'
_symmetry_space_group_name_H-M 'P 21 21 21'
_atom_sites_solution_hydrogens geom
_atom_sites_solution_primary direct
_atom_sites_solution_secondary difmap
_audit_creation_method SHELXL-97
_cell_angle_alpha 90.00
_cell_angle_beta 90.00
_cell_angle_gamma 90.00
_cell_formula_units_Z 4
_cell_length_a 11.1678(10)
_cell_length_b 20.3453(18)
_cell_length_c 22.558(2)
_cell_measurement_temperature 100(2)
_cell_volume 5125.5(8)
_computing_cell_refinement 'Bruker SAINT'
_computing_data_collection 'Bruker SMART'
_computing_data_reduction 'Bruker SAINT'
_computing_molecular_graphics 'PLATON (Spek, 1980-2005)'
_computing_publication_material 'SHELXL-97 (Sheldrick, 1997)'
_computing_structure_refinement 'SHELXL-97 (Sheldrick, 1997)'
_computing_structure_solution 'DIRDIF (Beurskens, 1999)'
_diffrn_ambient_temperature 100(2)
_diffrn_measured_fraction_theta_full 0.981
_diffrn_measured_fraction_theta_max 0.981
_diffrn_measurement_device_type 'CCD area detector'
_diffrn_measurement_method omega-scans
_diffrn_radiation_monochromator graphite
_diffrn_radiation_probe x-ray
_diffrn_radiation_type MoK\a
_diffrn_radiation_wavelength 0.71073
_diffrn_reflns_av_R_equivalents 0.0485
_diffrn_reflns_av_sigmaI/netI 0.0320
_diffrn_reflns_limit_h_max 16
_diffrn_reflns_limit_h_min -16
_diffrn_reflns_limit_k_max 29
_diffrn_reflns_limit_k_min 0
_diffrn_reflns_limit_l_max 33
_diffrn_reflns_limit_l_min 0
_diffrn_reflns_number 104374
_diffrn_reflns_theta_full 32.01
_diffrn_reflns_theta_max 32.01
_diffrn_reflns_theta_min 1.81
_diffrn_source 'sealed X-ray tube'
_exptl_absorpt_coefficient_mu 1.840
_exptl_absorpt_correction_T_max 0.7099
_exptl_absorpt_correction_T_min 0.6563
_exptl_absorpt_correction_type multi-scan
_exptl_absorpt_process_details SADABS
_exptl_crystal_colour colourless
_exptl_crystal_density_diffrn 1.270
_exptl_crystal_density_method 'not measured'
_exptl_crystal_description needle
_exptl_crystal_F_000 2040
_exptl_crystal_size_max 0.25
_exptl_crystal_size_mid 0.25
_exptl_crystal_size_min 0.20
_refine_diff_density_max 1.418
_refine_diff_density_min -0.811
_refine_diff_density_rms 0.090
_refine_ls_abs_structure_details 'Flack H D (1983), Acta Cryst. A39, 876-881'
_refine_ls_abs_structure_Flack -0.020(4)
_refine_ls_extinction_method none
_refine_ls_goodness_of_fit_ref 1.067
_refine_ls_matrix_type full
_refine_ls_number_parameters 527
_refine_ls_number_reflns 17215
_refine_ls_number_restraints 0
_refine_ls_restrained_S_all 1.067
_refine_ls_R_factor_all 0.0303
_refine_ls_R_factor_gt 0.0247
_refine_ls_shift/su_max 0.003
_refine_ls_shift/su_mean 0.000
_refine_ls_structure_factor_coef Fsqd
_refine_ls_weighting_details 'calc w=1/[\s^2^(Fo^2^)+(0.0252P)^2^+1.9422P] where P=(Fo^2^+2Fc^2^)/3'
_refine_ls_weighting_scheme calc
_refine_ls_wR_factor_gt 0.0537
_refine_ls_wR_factor_ref 0.0563
_reflns_number_gt 15962
_reflns_number_total 17215
_reflns_threshold_expression >2sigma(I)
_cod_data_source_file b700269f.txt
_cod_data_source_block ga_ml3
_cod_original_cell_volume 5125.6(8)
_cod_database_code 7005289

loop_
_symmetry_equiv_pos_as_xyz
'x, y, z'
'-x+1/2, -y, z+1/2'
'x+1/2, -y+1/2, -z'
'-x, y+1/2, -z+1/2'

loop_
_atom_site_label
_atom_site_type_symbol
_atom_site_fract_x
_atom_site_fract_y
_atom_site_fract_z
_atom_site_U_iso_or_equiv
_atom_site_adp_type
_atom_site_occupancy
_atom_site_symmetry_multiplicity
_atom_site_calc_flag
_atom_site_refinement_flags
_atom_site_disorder_assembly
_atom_site_disorder_group
C1 C 0.3167(2) 0.01743(10) 0.24247(10) 0.0184(4) Uani 1 1 d . . .
C2 C 0.4007(2) 0.04400(14) 0.15643(10) 0.0264(4) Uani 1 1 d . . .
H2A H 0.4038 0.0915 0.1469 0.032 Uiso 1 1 calc R . .
H2B H 0.4113 0.0185 0.1194 0.032 Uiso 1 1 calc R . .
C3 C 0.4970(2) 0.02573(10) 0.20226(9) 0.0199(4) Uani 1 1 d . . .
H3 H 0.5543 0.0632 0.2066 0.024 Uiso 1 1 calc R . .
C4 C 0.5670(2) -0.03724(12) 0.18931(10) 0.0258(5) Uani 1 1 d . . .
H4 H 0.6232 -0.0447 0.2232 0.031 Uiso 1 1 calc R . .
C5 C 0.6430(3) -0.02783(14) 0.13329(13) 0.0388(6) Uani 1 1 d . . .
H5A H 0.6903 -0.0676 0.1260 0.058 Uiso 1 1 calc R . .
H5B H 0.6969 0.0097 0.1388 0.058 Uiso 1 1 calc R . .
H5C H 0.5904 -0.0196 0.0993 0.058 Uiso 1 1 calc R . .
C6 C 0.4874(3) -0.09796(12) 0.18413(13) 0.0379(6) Uani 1 1 d . . .
H6A H 0.4438 -0.1045 0.2214 0.057 Uiso 1 1 calc R . .
H6B H 0.5372 -0.1366 0.1760 0.057 Uiso 1 1 calc R . .
H6C H 0.4302 -0.0918 0.1517 0.057 Uiso 1 1 calc R . .
C7 C 0.19693(19) 0.06552(11) 0.32316(10) 0.0172(4) Uani 1 1 d . . .
C8 C 0.0914(2) 0.13615(14) 0.37692(11) 0.0277(5) Uani 1 1 d . . .
H8A H 0.0666 0.1209 0.4167 0.033 Uiso 1 1 calc R . .
H8B H 0.0404 0.1737 0.3651 0.033 Uiso 1 1 calc R . .
C9 C 0.2243(2) 0.15557(11) 0.37654(9) 0.0195(4) Uani 1 1 d . . .
H9 H 0.2544 0.1590 0.4182 0.023 Uiso 1 1 calc R . .
C10 C 0.2519(2) 0.21927(12) 0.34283(12) 0.0268(5) Uani 1 1 d . . .
H10 H 0.3407 0.2254 0.3430 0.032 Uiso 1 1 calc R . .
C11 C 0.2117(3) 0.21656(14) 0.27883(13) 0.0349(6) Uani 1 1 d . . .
H11A H 0.1250 0.2092 0.2773 0.052 Uiso 1 1 calc R . .
H11B H 0.2529 0.1805 0.2585 0.052 Uiso 1 1 calc R . .
H11C H 0.2311 0.2582 0.2592 0.052 Uiso 1 1 calc R . .
C12 C 0.1962(3) 0.27764(14) 0.37562(17) 0.0462(9) Uani 1 1 d . . .
H12A H 0.2208 0.3187 0.3564 0.069 Uiso 1 1 calc R . .
H12B H 0.2235 0.2776 0.4169 0.069 Uiso 1 1 calc R . .
H12C H 0.1088 0.2740 0.3745 0.069 Uiso 1 1 calc R . .
C13 C 0.25525(18) -0.04966(12) 0.32597(9) 0.0180(4) Uani 1 1 d . . .
C14 C 0.2768(2) -0.15376(11) 0.35486(11) 0.0235(5) Uani 1 1 d . . .
H14A H 0.3386 -0.1800 0.3340 0.028 Uiso 1 1 calc R . .
H14B H 0.2201 -0.1840 0.3747 0.028 Uiso 1 1 calc R . .
C15 C 0.3343(2) -0.10679(10) 0.39970(10) 0.0190(4) Uani 1 1 d . . .
H15 H 0.4202 -0.1189 0.4057 0.023 Uiso 1 1 calc R . .
C16 C 0.2706(2) -0.10272(11) 0.46000(10) 0.0206(4) Uani 1 1 d . . .
H16 H 0.3117 -0.0680 0.4838 0.025 Uiso 1 1 calc R . .
C17 C 0.1389(2) -0.08372(13) 0.45519(12) 0.0281(5) Uani 1 1 d . . .
H17A H 0.1321 -0.0400 0.4372 0.042 Uiso 1 1 calc R . .
H17B H 0.1030 -0.0830 0.4948 0.042 Uiso 1 1 calc R . .
H17C H 0.0968 -0.1159 0.4305 0.042 Uiso 1 1 calc R . .
C18 C 0.2853(3) -0.16797(13) 0.49309(13) 0.0314(6) Uani 1 1 d . . .
H18A H 0.2556 -0.1632 0.5337 0.047 Uiso 1 1 calc R . .
H18B H 0.3701 -0.1802 0.4940 0.047 Uiso 1 1 calc R . .
H18C H 0.2395 -0.2023 0.4727 0.047 Uiso 1 1 calc R . .
C19 C 0.2136(2) 0.00466(11) 0.28507(10) 0.0181(4) Uani 1 1 d . . .
C20 C 0.0978(2) -0.01354(12) 0.25243(12) 0.0258(5) Uani 1 1 d . . .
H20A H 0.1131 -0.0508 0.2259 0.039 Uiso 1 1 calc R . .
H20B H 0.0702 0.0242 0.2292 0.039 Uiso 1 1 calc R . .
H20C H 0.0362 -0.0257 0.2813 0.039 Uiso 1 1 calc R . .
C21 C 0.4842(2) 0.06137(9) 0.46874(8) 0.0176(4) Uani 1 1 d . . .
H21A H 0.4824 0.0155 0.4834 0.021 Uiso 1 1 calc R . .
H21B H 0.5670 0.0766 0.4763 0.021 Uiso 1 1 calc R . .
C22 C 0.2402(3) 0.07574(13) 0.52807(14) 0.0352(6) Uani 1 1 d . . .
H22A H 0.2061 0.0775 0.4881 0.053 Uiso 1 1 calc R . .
H22B H 0.1937 0.1041 0.5545 0.053 Uiso 1 1 calc R . .
H22C H 0.2376 0.0304 0.5428 0.053 Uiso 1 1 calc R . .
C23 C 0.4568(4) 0.09344(13) 0.60345(11) 0.0436(9) Uani 1 1 d . . .
H23A H 0.4451 0.0477 0.6156 0.065 Uiso 1 1 calc R . .
H23B H 0.4129 0.1225 0.6304 0.065 Uiso 1 1 calc R . .
H23C H 0.5423 0.1042 0.6048 0.065 Uiso 1 1 calc R . .
C24 C 0.4021(2) 0.19657(11) 0.51184(10) 0.0195(4) Uani 1 1 d . . .
C25 C 0.4822(2) 0.22380(10) 0.47139(9) 0.0205(4) Uani 1 1 d . . .
H25 H 0.5346 0.1955 0.4501 0.025 Uiso 1 1 calc R . .
C26 C 0.4879(2) 0.29112(11) 0.46117(10) 0.0242(4) Uani 1 1 d . . .
H26 H 0.5432 0.3082 0.4331 0.029 Uiso 1 1 calc R . .
C27 C 0.4132(2) 0.33328(12) 0.49187(11) 0.0253(5) Uani 1 1 d . . .
H27 H 0.4170 0.3793 0.4851 0.030 Uiso 1 1 calc R . .
C28 C 0.3329(3) 0.30780(13) 0.53246(12) 0.0294(5) Uani 1 1 d . . .
H28 H 0.2813 0.3365 0.5537 0.035 Uiso 1 1 calc R . .
C29 C 0.3271(2) 0.24043(12) 0.54240(11) 0.0263(5) Uani 1 1 d . . .
H29 H 0.2714 0.2237 0.5704 0.032 Uiso 1 1 calc R . .
C30 C 0.62562(18) -0.04146(11) 0.35611(9) 0.0182(4) Uani 1 1 d . . .
H30A H 0.5787 -0.0801 0.3430 0.022 Uiso 1 1 calc R . .
H30B H 0.6781 -0.0297 0.3224 0.022 Uiso 1 1 calc R . .
C31 C 0.8254(2) -0.00462(13) 0.44163(14) 0.0312(6) Uani 1 1 d . . .
H31A H 0.8716 0.0137 0.4086 0.047 Uiso 1 1 calc R . .
H31B H 0.8804 -0.0222 0.4716 0.047 Uiso 1 1 calc R . .
H31C H 0.7761 0.0300 0.4594 0.047 Uiso 1 1 calc R . .
C32 C 0.6471(3) -0.10960(14) 0.47938(12) 0.0299(6) Uani 1 1 d . . .
H32A H 0.5923 -0.0771 0.4966 0.045 Uiso 1 1 calc R . .
H32B H 0.7061 -0.1228 0.5092 0.045 Uiso 1 1 calc R . .
H32C H 0.6014 -0.1482 0.4665 0.045 Uiso 1 1 calc R . .
C33 C 0.83139(19) -0.13845(11) 0.38501(10) 0.0167(4) Uani 1 1 d . . .
C34 C 0.8645(2) -0.19436(11) 0.41752(11) 0.0214(4) Uani 1 1 d . . .
H34 H 0.8323 -0.2007 0.4561 0.026 Uiso 1 1 calc R . .
C35 C 0.9437(2) -0.24067(12) 0.39452(12) 0.0267(5) Uani 1 1 d . . .
H35 H 0.9645 -0.2781 0.4174 0.032 Uiso 1 1 calc R . .
C36 C 0.9920(2) -0.23266(11) 0.33879(11) 0.0256(5) Uani 1 1 d . . .
H36 H 1.0463 -0.2642 0.3233 0.031 Uiso 1 1 calc R . .
C37 C 0.9603(2) -0.17788(12) 0.30539(11) 0.0234(5) Uani 1 1 d . . .
H37 H 0.9932 -0.1719 0.2669 0.028 Uiso 1 1 calc R . .
C38 C 0.8810(2) -0.13209(11) 0.32814(10) 0.0205(4) Uani 1 1 d . . .
H38 H 0.8594 -0.0953 0.3045 0.025 Uiso 1 1 calc R . .
C39 C 0.5956(2) 0.14120(11) 0.33323(9) 0.0177(4) Uani 1 1 d . . .
H39A H 0.5331 0.1757 0.3329 0.021 Uiso 1 1 calc R . .
H39B H 0.6441 0.1506 0.3690 0.021 Uiso 1 1 calc R . .
C40 C 0.7785(2) 0.24664(13) 0.29140(11) 0.0268(5) Uani 1 1 d . . .
H40A H 0.7214 0.2807 0.3036 0.040 Uiso 1 1 calc R . .
H40B H 0.8221 0.2614 0.2561 0.040 Uiso 1 1 calc R . .
H40C H 0.8353 0.2384 0.3237 0.040 Uiso 1 1 calc R . .
C41 C 0.8099(2) 0.10466(13) 0.25514(12) 0.0281(5) Uani 1 1 d . . .
H41A H 0.8560 0.0937 0.2908 0.042 Uiso 1 1 calc R . .
H41B H 0.8640 0.1218 0.2246 0.042 Uiso 1 1 calc R . .
H41C H 0.7699 0.0651 0.2403 0.042 Uiso 1 1 calc R . .
C42 C 0.6076(2) 0.18844(11) 0.20404(10) 0.0187(4) Uani 1 1 d . . .
C43 C 0.5006(2) 0.22398(11) 0.20734(10) 0.0254(5) Uani 1 1 d . . .
H43 H 0.4708 0.2364 0.2452 0.030 Uiso 1 1 calc R . .
C44 C 0.4363(3) 0.24170(14) 0.15684(13) 0.0331(6) Uani 1 1 d . . .
H44 H 0.3642 0.2661 0.1604 0.040 Uiso 1 1 calc R . .
C45 C 0.4783(3) 0.22351(14) 0.10145(12) 0.0373(6) Uani 1 1 d . . .
H45 H 0.4349 0.2354 0.0669 0.045 Uiso 1 1 calc R . .
C46 C 0.5833(3) 0.18815(14) 0.09648(12) 0.0343(6) Uani 1 1 d . . .
H46 H 0.6117 0.1753 0.0585 0.041 Uiso 1 1 calc R . .
C47 C 0.6475(2) 0.17143(12) 0.14700(10) 0.0267(5) Uani 1 1 d . . .
H47 H 0.7204 0.1478 0.1429 0.032 Uiso 1 1 calc R . .
N1 N 0.42580(18) 0.01914(9) 0.25777(8) 0.0176(4) Uani 1 1 d . . .
N2 N 0.28158(17) 0.09854(9) 0.34636(8) 0.0166(3) Uani 1 1 d . . .
N3 N 0.32644(15) -0.04197(9) 0.36920(9) 0.0178(3) Uani 1 1 d . . .
O1 O 0.28721(17) 0.02706(8) 0.18543(7) 0.0252(4) Uani 1 1 d . . .
O2 O 0.08338(15) 0.08295(9) 0.33371(8) 0.0230(3) Uani 1 1 d . . .
O3 O 0.21393(16) -0.11000(8) 0.31345(8) 0.0236(3) Uani 1 1 d . . .
Si1 Si 0.39971(6) 0.10483(3) 0.52590(3) 0.01880(12) Uani 1 1 d . . .
Si2 Si 0.72642(5) -0.07234(3) 0.41370(3) 0.01668(11) Uani 1 1 d . . .
Si3 Si 0.69497(6) 0.16845(3) 0.27375(3) 0.01667(11) Uani 1 1 d . . .
Tm1 Tm 0.483991(7) 0.046395(4) 0.363715(4) 0.01265(2) Uani 1 1 d . . .

loop_
_atom_site_aniso_label
_atom_site_aniso_U_11
_atom_site_aniso_U_22
_atom_site_aniso_U_33
_atom_site_aniso_U_23
_atom_site_aniso_U_13
_atom_site_aniso_U_12
C1 0.0268(11) 0.0108(9) 0.0176(9) -0.0018(7) -0.0045(8) 0.0001(8)
C2 0.0336(12) 0.0259(11) 0.0196(9) 0.0025(10) -0.0028(8) 0.0008(12)
C3 0.0274(13) 0.0167(8) 0.0158(8) -0.0026(7) 0.0018(8) -0.0014(8)
C4 0.0364(13) 0.0206(12) 0.0205(10) -0.0030(8) 0.0033(9) 0.0043(10)
C5 0.0529(17) 0.0355(14) 0.0281(12) -0.0069(12) 0.0157(14) 0.0083(12)
C6 0.0560(19) 0.0191(11) 0.0386(13) -0.0072(10) 0.0061(14) 0.0020(13)
C7 0.0149(9) 0.0173(9) 0.0192(9) 0.0042(7) -0.0034(7) 0.0007(7)
C8 0.0190(10) 0.0340(13) 0.0300(13) -0.0086(10) 0.0023(8) 0.0021(10)
C9 0.0159(9) 0.0226(10) 0.0202(10) -0.0053(8) -0.0022(7) 0.0039(8)
C10 0.0218(12) 0.0178(11) 0.0406(14) -0.0048(9) -0.0038(10) 0.0040(9)
C11 0.0362(15) 0.0273(13) 0.0413(16) 0.0137(12) -0.0070(12) -0.0004(11)
C12 0.0315(14) 0.0250(13) 0.082(3) -0.0190(15) -0.0073(15) 0.0092(11)
C13 0.0147(9) 0.0153(9) 0.0239(9) 0.0002(9) 0.0002(7) -0.0021(9)
C14 0.0263(11) 0.0140(9) 0.0302(13) 0.0009(8) -0.0035(9) 0.0016(8)
C15 0.0172(10) 0.0128(9) 0.0269(11) 0.0045(8) -0.0025(8) -0.0003(7)
C16 0.0202(11) 0.0168(10) 0.0247(11) 0.0039(8) -0.0002(8) -0.0021(8)
C17 0.0204(11) 0.0298(13) 0.0343(13) 0.0003(10) 0.0050(10) 0.0013(10)
C18 0.0303(13) 0.0274(13) 0.0364(14) 0.0129(11) 0.0061(11) 0.0003(11)
C19 0.0160(10) 0.0160(9) 0.0222(10) 0.0004(8) -0.0054(8) -0.0015(8)
C20 0.0213(11) 0.0234(11) 0.0328(13) -0.0006(10) -0.0131(10) -0.0036(9)
C21 0.0180(9) 0.0165(9) 0.0184(8) 0.0016(6) 0.0016(8) -0.0002(8)
C22 0.0328(15) 0.0206(12) 0.0522(17) -0.0027(11) 0.0204(13) -0.0037(11)
C23 0.089(3) 0.0256(12) 0.0167(10) 0.0043(9) -0.0050(13) -0.0082(15)
C24 0.0246(11) 0.0182(10) 0.0158(9) -0.0022(8) 0.0013(8) -0.0031(8)
C25 0.0250(10) 0.0176(9) 0.0190(9) -0.0014(7) 0.0052(9) -0.0013(9)
C26 0.0300(12) 0.0183(9) 0.0241(10) 0.0021(8) 0.0042(9) -0.0031(9)
C27 0.0323(13) 0.0155(10) 0.0280(12) -0.0028(9) -0.0013(10) -0.0019(9)
C28 0.0325(14) 0.0203(11) 0.0353(13) -0.0106(10) 0.0080(11) -0.0011(10)
C29 0.0312(13) 0.0215(11) 0.0263(12) -0.0049(9) 0.0111(10) -0.0055(10)
C30 0.0178(9) 0.0176(9) 0.0193(10) 0.0004(9) -0.0001(7) 0.0019(8)
C31 0.0233(12) 0.0227(12) 0.0477(16) -0.0103(11) -0.0100(11) 0.0018(10)
C32 0.0300(13) 0.0317(13) 0.0280(12) 0.0089(10) 0.0046(10) 0.0129(11)
C33 0.0144(9) 0.0139(9) 0.0217(9) -0.0010(8) -0.0043(7) 0.0007(8)
C34 0.0221(11) 0.0171(10) 0.0252(11) 0.0001(8) -0.0015(9) 0.0034(8)
C35 0.0289(12) 0.0173(10) 0.0338(13) 0.0006(9) -0.0026(10) 0.0060(9)
C36 0.0230(12) 0.0184(9) 0.0354(11) -0.0049(8) 0.0039(10) 0.0015(9)
C37 0.0207(12) 0.0234(11) 0.0260(11) -0.0030(9) 0.0035(8) -0.0014(9)
C38 0.0178(10) 0.0180(10) 0.0256(11) 0.0015(8) 0.0012(8) 0.0000(8)
C39 0.0176(10) 0.0182(10) 0.0174(9) 0.0022(8) -0.0007(7) -0.0045(8)
C40 0.0289(13) 0.0278(12) 0.0237(11) 0.0013(9) 0.0003(9) -0.0125(10)
C41 0.0194(11) 0.0331(13) 0.0318(13) 0.0005(10) 0.0005(9) 0.0057(10)
C42 0.0225(11) 0.0162(9) 0.0175(9) 0.0011(8) -0.0004(8) -0.0043(8)
C43 0.0266(14) 0.0246(10) 0.0248(10) 0.0027(8) -0.0030(9) 0.0021(9)
C44 0.0308(14) 0.0318(14) 0.0367(14) 0.0111(11) -0.0117(11) 0.0012(11)
C45 0.0455(16) 0.0374(14) 0.0291(12) 0.0134(10) -0.0172(12) -0.0171(14)
C46 0.0495(18) 0.0363(14) 0.0171(11) 0.0045(10) -0.0008(11) -0.0134(13)
C47 0.0337(13) 0.0252(11) 0.0211(12) 0.0020(9) 0.0028(9) -0.0038(10)
N1 0.0229(10) 0.0145(8) 0.0155(8) -0.0019(6) -0.0011(7) -0.0007(7)
N2 0.0167(9) 0.0136(8) 0.0195(8) -0.0017(6) -0.0032(6) 0.0016(7)
N3 0.0164(7) 0.0135(7) 0.0233(9) 0.0055(8) -0.0023(7) -0.0022(7)
O1 0.0314(9) 0.0255(8) 0.0186(7) 0.0029(6) -0.0078(7) -0.0025(7)
O2 0.0148(8) 0.0251(8) 0.0291(9) -0.0028(7) -0.0010(6) 0.0010(6)
O3 0.0271(9) 0.0141(7) 0.0297(9) -0.0001(6) -0.0065(7) -0.0029(6)
Si1 0.0268(3) 0.0153(3) 0.0144(3) -0.0002(2) 0.0042(2) -0.0037(2)
Si2 0.0150(3) 0.0152(3) 0.0198(3) -0.0002(2) -0.0013(2) 0.0025(2)
Si3 0.0156(3) 0.0177(3) 0.0168(3) 0.0019(2) 0.0012(2) -0.0021(2)
Tm1 0.01202(3) 0.01186(3) 0.01409(3) 0.00101(3) -0.00091(3) -0.00032(3)

loop_
_atom_type_symbol
_atom_type_description
_atom_type_scat_dispersion_real
_atom_type_scat_dispersion_imag
_atom_type_scat_source
C C 0.0033 0.0016 'International Tables Vol C Tables 4.2.6.8 and 6.1.1.4'
H H 0.0000 0.0000 'International Tables Vol C Tables 4.2.6.8 and 6.1.1.4'
N N 0.0061 0.0033 'International Tables Vol C Tables 4.2.6.8 and 6.1.1.4'
O O 0.0106 0.0060 'International Tables Vol C Tables 4.2.6.8 and 6.1.1.4'
Si Si 0.0817 0.0704 'International Tables Vol C Tables 4.2.6.8 and 6.1.1.4'
Tm Tm -0.3139 5.2483 'International Tables Vol C Tables 4.2.6.8 and 6.1.1.4'

loop_
_geom_angle_atom_site_label_1
_geom_angle_atom_site_label_2
_geom_angle_atom_site_label_3
_geom_angle
_geom_angle_site_symmetry_1
_geom_angle_site_symmetry_3
_geom_angle_publ_flag
N1 C1 O1 119.5(2) . . ?
N1 C1 C19 124.1(2) . . ?
O1 C1 C19 116.4(2) . . ?
O1 C2 C3 104.33(17) . . ?
O1 C2 H2A 110.9 . . ?
C3 C2 H2A 110.9 . . ?
O1 C2 H2B 110.9 . . ?
C3 C2 H2B 110.9 . . ?
H2A C2 H2B 108.9 . . ?
N1 C3 C4 110.99(17) . . ?
N1 C3 C2 102.36(18) . . ?
C4 C3 C2 115.59(19) . . ?
N1 C3 H3 109.2 . . ?
C4 C3 H3 109.2 . . ?
C2 C3 H3 109.2 . . ?
C6 C4 C3 113.2(2) . . ?
C6 C4 C5 111.1(2) . . ?
C3 C4 C5 109.6(2) . . ?
C6 C4 H4 107.5 . . ?
C3 C4 H4 107.5 . . ?
C5 C4 H4 107.5 . . ?
C4 C5 H5A 109.5 . . ?
C4 C5 H5B 109.5 . . ?
H5A C5 H5B 109.5 . . ?
C4 C5 H5C 109.5 . . ?
H5A C5 H5C 109.5 . . ?
H5B C5 H5C 109.5 . . ?
C4 C6 H6A 109.5 . . ?
C4 C6 H6B 109.5 . . ?
H6A C6 H6B 109.5 . . ?
C4 C6 H6C 109.5 . . ?
H6A C6 H6C 109.5 . . ?
H6B C6 H6C 109.5 . . ?
N2 C7 O2 119.4(2) . . ?
N2 C7 C19 124.9(2) . . ?
O2 C7 C19 115.64(19) . . ?
O2 C8 C9 104.29(18) . . ?
O2 C8 H8A 110.9 . . ?
C9 C8 H8A 110.9 . . ?
O2 C8 H8B 110.9 . . ?
C9 C8 H8B 110.9 . . ?
H8A C8 H8B 108.9 . . ?
N2 C9 C10 110.17(18) . . ?
N2 C9 C8 102.55(18) . . ?
C10 C9 C8 114.5(2) . . ?
N2 C9 H9 109.8 . . ?
C10 C9 H9 109.8 . . ?
C8 C9 H9 109.8 . . ?
C11 C10 C12 111.6(2) . . ?
C11 C10 C9 112.5(2) . . ?
C12 C10 C9 109.5(2) . . ?
C11 C10 H10 107.7 . . ?
C12 C10 H10 107.7 . . ?
C9 C10 H10 107.7 . . ?
C10 C11 H11A 109.5 . . ?
C10 C11 H11B 109.5 . . ?
H11A C11 H11B 109.5 . . ?
C10 C11 H11C 109.5 . . ?
H11A C11 H11C 109.5 . . ?
H11B C11 H11C 109.5 . . ?
C10 C12 H12A 109.5 . . ?
C10 C12 H12B 109.5 . . ?
H12A C12 H12B 109.5 . . ?
C10 C12 H12C 109.5 . . ?
H12A C12 H12C 109.5 . . ?
H12B C12 H12C 109.5 . . ?
N3 C13 O3 119.4(2) . . ?
N3 C13 C19 124.9(2) . . ?
O3 C13 C19 115.74(18) . . ?
O3 C14 C15 104.00(17) . . ?
O3 C14 H14A 111.0 . . ?
C15 C14 H14A 111.0 . . ?
O3 C14 H14B 111.0 . . ?
C15 C14 H14B 111.0 . . ?
H14A C14 H14B 109.0 . . ?
N3 C15 C14 102.86(17) . . ?
N3 C15 C16 109.51(18) . . ?
C14 C15 C16 115.12(19) . . ?
N3 C15 H15 109.7 . . ?
C14 C15 H15 109.7 . . ?
C16 C15 H15 109.7 . . ?
C17 C16 C18 110.9(2) . . ?
C17 C16 C15 113.4(2) . . ?
C18 C16 C15 109.6(2) . . ?
C17 C16 H16 107.6 . . ?
C18 C16 H16 107.6 . . ?
C15 C16 H16 107.6 . . ?
C16 C17 H17A 109.5 . . ?
C16 C17 H17B 109.5 . . ?
H17A C17 H17B 109.5 . . ?
C16 C17 H17C 109.5 . . ?
H17A C17 H17C 109.5 . . ?
H17B C17 H17C 109.5 . . ?
C16 C18 H18A 109.5 . . ?
C16 C18 H18B 109.5 . . ?
H18A C18 H18B 109.5 . . ?
C16 C18 H18C 109.5 . . ?
H18A C18 H18C 109.5 . . ?
H18B C18 H18C 109.5 . . ?
C13 C19 C7 106.75(18) . . ?
C13 C19 C1 106.08(18) . . ?
C7 C19 C1 108.11(18) . . ?
C13 C19 C20 112.08(19) . . ?
C7 C19 C20 111.44(19) . . ?
C1 C19 C20 112.06(19) . . ?
C19 C20 H20A 109.5 . . ?
C19 C20 H20B 109.5 . . ?
H20A C20 H20B 109.5 . . ?
C19 C20 H20C 109.5 . . ?
H20A C20 H20C 109.5 . . ?
H20B C20 H20C 109.5 . . ?
Si1 C21 Tm1 139.62(11) . . ?
Si1 C21 H21A 102.2 . . ?
Tm1 C21 H21A 102.2 . . ?
Si1 C21 H21B 102.2 . . ?
Tm1 C21 H21B 102.2 . . ?
H21A C21 H21B 104.8 . . ?
Si1 C22 H22A 109.5 . . ?
Si1 C22 H22B 109.5 . . ?
H22A C22 H22B 109.5 . . ?
Si1 C22 H22C 109.5 . . ?
H22A C22 H22C 109.5 . . ?
H22B C22 H22C 109.5 . . ?
Si1 C23 H23A 109.5 . . ?
Si1 C23 H23B 109.5 . . ?
H23A C23 H23B 109.5 . . ?
Si1 C23 H23C 109.5 . . ?
H23A C23 H23C 109.5 . . ?
H23B C23 H23C 109.5 . . ?
C25 C24 C29 116.9(2) . . ?
C25 C24 Si1 120.70(17) . . ?
C29 C24 Si1 122.40(18) . . ?
C26 C25 C24 122.0(2) . . ?
C26 C25 H25 119.0 . . ?
C24 C25 H25 119.0 . . ?
C27 C26 C25 120.0(2) . . ?
C27 C26 H26 120.0 . . ?
C25 C26 H26 120.0 . . ?
C26 C27 C28 119.4(2) . . ?
C26 C27 H27 120.3 . . ?
C28 C27 H27 120.3 . . ?
C27 C28 C29 120.4(2) . . ?
C27 C28 H28 119.8 . . ?
C29 C28 H28 119.8 . . ?
C28 C29 C24 121.3(2) . . ?
C28 C29 H29 119.3 . . ?
C24 C29 H29 119.3 . . ?
Si2 C30 Tm1 127.74(11) . . ?
Si2 C30 H30A 105.4 . . ?
Tm1 C30 H30A 105.4 . . ?
Si2 C30 H30B 105.4 . . ?
Tm1 C30 H30B 105.4 . . ?
H30A C30 H30B 106.0 . . ?
Si2 C31 H31A 109.5 . . ?
Si2 C31 H31B 109.5 . . ?
H31A C31 H31B 109.5 . . ?
Si2 C31 H31C 109.5 . . ?
H31A C31 H31C 109.5 . . ?
H31B C31 H31C 109.5 . . ?
Si2 C32 H32A 109.5 . . ?
Si2 C32 H32B 109.5 . . ?
H32A C32 H32B 109.5 . . ?
Si2 C32 H32C 109.5 . . ?
H32A C32 H32C 109.5 . . ?
H32B C32 H32C 109.5 . . ?
C34 C33 C38 116.7(2) . . ?
C34 C33 Si2 124.00(17) . . ?
C38 C33 Si2 119.34(16) . . ?
C35 C34 C33 121.4(2) . . ?
C35 C34 H34 119.3 . . ?
C33 C34 H34 119.3 . . ?
C36 C35 C34 120.6(2) . . ?
C36 C35 H35 119.7 . . ?
C34 C35 H35 119.7 . . ?
C35 C36 C37 119.3(2) . . ?
C35 C36 H36 120.3 . . ?
C37 C36 H36 120.3 . . ?
C38 C37 C36 120.1(2) . . ?
C38 C37 H37 120.0 . . ?
C36 C37 H37 120.0 . . ?
C37 C38 C33 122.0(2) . . ?
C37 C38 H38 119.0 . . ?
C33 C38 H38 119.0 . . ?
Si3 C39 Tm1 140.40(12) . . ?
Si3 C39 H39A 101.9 . . ?
Tm1 C39 H39A 101.9 . . ?
Si3 C39 H39B 101.9 . . ?
Tm1 C39 H39B 101.9 . . ?
H39A C39 H39B 104.7 . . ?
Si3 C40 H40A 109.5 . . ?
Si3 C40 H40B 109.5 . . ?
H40A C40 H40B 109.5 . . ?
Si3 C40 H40C 109.5 . . ?
H40A C40 H40C 109.5 . . ?
H40B C40 H40C 109.5 . . ?
Si3 C41 H41A 109.5 . . ?
Si3 C41 H41B 109.5 . . ?
H41A C41 H41B 109.5 . . ?
Si3 C41 H41C 109.5 . . ?
H41A C41 H41C 109.5 . . ?
H41B C41 H41C 109.5 . . ?
C43 C42 C47 116.5(2) . . ?
C43 C42 Si3 120.44(17) . . ?
C47 C42 Si3 122.97(19) . . ?
C44 C43 C42 122.0(2) . . ?
C44 C43 H43 119.0 . . ?
C42 C43 H43 119.0 . . ?
C45 C44 C43 119.6(3) . . ?
C45 C44 H44 120.2 . . ?
C43 C44 H44 120.2 . . ?
C46 C45 C44 120.0(2) . . ?
C46 C45 H45 120.0 . . ?
C44 C45 H45 120.0 . . ?
C45 C46 C47 120.0(3) . . ?
C45 C46 H46 120.0 . . ?
C47 C46 H46 120.0 . . ?
C46 C47 C42 121.9(3) . . ?
C46 C47 H47 119.1 . . ?
C42 C47 H47 119.1 . . ?
C1 N1 C3 106.66(18) . . ?
C1 N1 Tm1 120.59(15) . . ?
C3 N1 Tm1 129.46(14) . . ?
C7 N2 C9 106.25(18) . . ?
C7 N2 Tm1 120.43(14) . . ?
C9 N2 Tm1 129.82(13) . . ?
C13 N3 C15 106.42(19) . . ?
C13 N3 Tm1 119.23(15) . . ?
C15 N3 Tm1 127.85(13) . . ?
C1 O1 C2 104.48(18) . . ?
C7 O2 C8 104.88(17) . . ?
C13 O3 C14 104.85(17) . . ?
C21 Si1 C23 115.02(14) . . ?
C21 Si1 C22 110.84(12) . . ?
C23 Si1 C22 105.02(16) . . ?
C21 Si1 C24 110.61(10) . . ?
C23 Si1 C24 105.86(11) . . ?
C22 Si1 C24 109.17(12) . . ?
C30 Si2 C31 110.42(12) . . ?
C30 Si2 C32 114.00(11) . . ?
C31 Si2 C32 107.97(14) . . ?
C30 Si2 C33 112.40(10) . . ?
C31 Si2 C33 105.72(11) . . ?
C32 Si2 C33 105.86(11) . . ?
C39 Si3 C41 111.75(12) . . ?
C39 Si3 C40 113.65(11) . . ?
C41 Si3 C40 107.02(13) . . ?
C39 Si3 C42 111.21(10) . . ?
C41 Si3 C42 108.40(11) . . ?
C40 Si3 C42 104.40(11) . . ?
C21 Tm1 C30 99.55(7) . . ?
C21 Tm1 C39 100.46(7) . . ?
C30 Tm1 C39 103.70(8) . . ?
C21 Tm1 N3 92.46(7) . . ?
C30 Tm1 N3 86.10(7) . . ?
C39 Tm1 N3 162.11(6) . . ?
C21 Tm1 N2 95.78(7) . . ?
C30 Tm1 N2 153.33(7) . . ?
C39 Tm1 N2 94.75(7) . . ?
N3 Tm1 N2 71.49(6) . . ?
C21 Tm1 N1 164.16(7) . . ?
C30 Tm1 N1 86.48(7) . . ?
C39 Tm1 N1 92.22(7) . . ?
N3 Tm1 N1 73.23(6) . . ?
N2 Tm1 N1 73.55(6) . . ?

loop_
_geom_bond_atom_site_label_1
_geom_bond_atom_site_label_2
_geom_bond_distance
_geom_bond_site_symmetry_2
_geom_bond_publ_flag
C1 N1 1.267(3) . ?
C1 O1 1.343(3) . ?
C1 C19 1.522(3) . ?
C2 O1 1.467(3) . ?
C2 C3 1.537(3) . ?
C2 H2A 0.9900 . ?
C2 H2B 0.9900 . ?
C3 N1 1.489(3) . ?
C3 C4 1.530(3) . ?
C3 H3 1.0000 . ?
C4 C6 1.527(4) . ?
C4 C5 1.534(4) . ?
C4 H4 1.0000 . ?
C5 H5A 0.9800 . ?
C5 H5B 0.9800 . ?
C5 H5C 0.9800 . ?
C6 H6A 0.9800 . ?
C6 H6B 0.9800 . ?
C6 H6C 0.9800 . ?
C7 N2 1.272(3) . ?
C7 O2 1.338(3) . ?
C7 C19 1.519(3) . ?
C8 O2 1.459(3) . ?
C8 C9 1.535(3) . ?
C8 H8A 0.9900 . ?
C8 H8B 0.9900 . ?
C9 N2 1.490(3) . ?
C9 C10 1.534(3) . ?
C9 H9 1.0000 . ?
C10 C11 1.513(4) . ?
C10 C12 1.531(4) . ?
C10 H10 1.0000 . ?
C11 H11A 0.9800 . ?
C11 H11B 0.9800 . ?
C11 H11C 0.9800 . ?
C12 H12A 0.9800 . ?
C12 H12B 0.9800 . ?
C12 H12C 0.9800 . ?
C13 N3 1.268(3) . ?
C13 O3 1.342(3) . ?
C13 C19 1.513(3) . ?
C14 O3 1.469(3) . ?
C14 C15 1.532(3) . ?
C14 H14A 0.9900 . ?
C14 H14B 0.9900 . ?
C15 N3 1.490(3) . ?
C15 C16 1.537(3) . ?
C15 H15 1.0000 . ?
C16 C17 1.525(3) . ?
C16 C18 1.532(3) . ?
C16 H16 1.0000 . ?
C17 H17A 0.9800 . ?
C17 H17B 0.9800 . ?
C17 H17C 0.9800 . ?
C18 H18A 0.9800 . ?
C18 H18B 0.9800 . ?
C18 H18C 0.9800 . ?
C19 C20 1.533(3) . ?
C20 H20A 0.9800 . ?
C20 H20B 0.9800 . ?
C20 H20C 0.9800 . ?
C21 Si1 1.826(2) . ?
C21 Tm1 2.3888(19) . ?
C21 H21A 0.9900 . ?
C21 H21B 0.9900 . ?
C22 Si1 1.878(3) . ?
C22 H22A 0.9800 . ?
C22 H22B 0.9800 . ?
C22 H22C 0.9800 . ?
C23 Si1 1.876(3) . ?
C23 H23A 0.9800 . ?
C23 H23B 0.9800 . ?
C23 H23C 0.9800 . ?
C24 C25 1.393(3) . ?
C24 C29 1.404(3) . ?
C24 Si1 1.893(2) . ?
C25 C26 1.390(3) . ?
C25 H25 0.9500 . ?
C26 C27 1.383(3) . ?
C26 H26 0.9500 . ?
C27 C28 1.383(4) . ?
C27 H27 0.9500 . ?
C28 C29 1.390(4) . ?
C28 H28 0.9500 . ?
C29 H29 0.9500 . ?
C30 Si2 1.830(2) . ?
C30 Tm1 2.393(2) . ?
C30 H30A 0.9900 . ?
C30 H30B 0.9900 . ?
C31 Si2 1.876(3) . ?
C31 H31A 0.9800 . ?
C31 H31B 0.9800 . ?
C31 H31C 0.9800 . ?
C32 Si2 1.886(3) . ?
C32 H32A 0.9800 . ?
C32 H32B 0.9800 . ?
C32 H32C 0.9800 . ?
C33 C34 1.403(3) . ?
C33 C38 1.403(3) . ?
C33 Si2 1.898(2) . ?
C34 C35 1.392(3) . ?
C34 H34 0.9500 . ?
C35 C36 1.378(4) . ?
C35 H35 0.9500 . ?
C36 C37 1.391(3) . ?
C36 H36 0.9500 . ?
C37 C38 1.385(3) . ?
C37 H37 0.9500 . ?
C38 H38 0.9500 . ?
C39 Si3 1.827(2) . ?
C39 Tm1 2.397(2) . ?
C39 H39A 0.9900 . ?
C39 H39B 0.9900 . ?
C40 Si3 1.886(2) . ?
C40 H40A 0.9800 . ?
C40 H40B 0.9800 . ?
C40 H40C 0.9800 . ?
C41 Si3 1.873(3) . ?
C41 H41A 0.9800 . ?
C41 H41B 0.9800 . ?
C41 H41C 0.9800 . ?
C42 C43 1.399(3) . ?
C42 C47 1.405(3) . ?
C42 Si3 1.895(2) . ?
C43 C44 1.394(3) . ?
C43 H43 0.9500 . ?
C44 C45 1.385(4) . ?
C44 H44 0.9500 . ?
C45 C46 1.380(5) . ?
C45 H45 0.9500 . ?
C46 C47 1.389(4) . ?
C46 H46 0.9500 . ?
C47 H47 0.9500 . ?
N1 Tm1 2.5380(18) . ?
N2 Tm1 2.5276(18) . ?
N3 Tm1 2.5187(17) . ?

loop_
_geom_torsion_atom_site_label_1
_geom_torsion_atom_site_label_2
_geom_torsion_atom_site_label_3
_geom_torsion_atom_site_label_4
_geom_torsion
_geom_torsion_site_symmetry_1
_geom_torsion_site_symmetry_2
_geom_torsion_site_symmetry_3
_geom_torsion_site_symmetry_4
_geom_torsion_publ_flag
O1 C2 C3 N1 -15.9(2) . . . . ?
O1 C2 C3 C4 104.8(2) . . . . ?
N1 C3 C4 C6 57.5(3) . . . . ?
C2 C3 C4 C6 -58.4(3) . . . . ?
N1 C3 C4 C5 -177.8(2) . . . . ?
C2 C3 C4 C5 66.2(3) . . . . ?
O2 C8 C9 N2 -15.9(2) . . . . ?
O2 C8 C9 C10 103.5(2) . . . . ?
N2 C9 C10 C11 57.3(3) . . . . ?
C8 C9 C10 C11 -57.7(3) . . . . ?
N2 C9 C10 C12 -178.0(2) . . . . ?
C8 C9 C10 C12 67.1(3) . . . . ?
O3 C14 C15 N3 -15.5(2) . . . . ?
O3 C14 C15 C16 103.6(2) . . . . ?
N3 C15 C16 C17 59.0(2) . . . . ?
C14 C15 C16 C17 -56.3(3) . . . . ?
N3 C15 C16 C18 -176.50(19) . . . . ?
C14 C15 C16 C18 68.2(3) . . . . ?
N3 C13 C19 C7 -37.4(3) . . . . ?
O3 C13 C19 C7 144.01(19) . . . . ?
N3 C13 C19 C1 77.7(3) . . . . ?
O3 C13 C19 C1 -100.9(2) . . . . ?
N3 C13 C19 C20 -159.7(2) . . . . ?
O3 C13 C19 C20 21.7(3) . . . . ?
N2 C7 C19 C13 70.8(3) . . . . ?
O2 C7 C19 C13 -107.0(2) . . . . ?
N2 C7 C19 C1 -43.0(3) . . . . ?
O2 C7 C19 C1 139.28(19) . . . . ?
N2 C7 C19 C20 -166.6(2) . . . . ?
O2 C7 C19 C20 15.7(3) . . . . ?
N1 C1 C19 C13 -41.4(3) . . . . ?
O1 C1 C19 C13 138.37(19) . . . . ?
N1 C1 C19 C7 72.8(3) . . . . ?
O1 C1 C19 C7 -107.4(2) . . . . ?
N1 C1 C19 C20 -164.0(2) . . . . ?
O1 C1 C19 C20 15.8(3) . . . . ?
C29 C24 C25 C26 -0.4(4) . . . . ?
Si1 C24 C25 C26 -178.47(19) . . . . ?
C24 C25 C26 C27 0.5(4) . . . . ?
C25 C26 C27 C28 -0.3(4) . . . . ?
C26 C27 C28 C29 0.0(4) . . . . ?
C27 C28 C29 C24 0.0(4) . . . . ?
C25 C24 C29 C28 0.1(4) . . . . ?
Si1 C24 C29 C28 178.2(2) . . . . ?
C38 C33 C34 C35 0.7(3) . . . . ?
Si2 C33 C34 C35 -178.85(19) . . . . ?
C33 C34 C35 C36 0.1(4) . . . . ?
C34 C35 C36 C37 -0.4(4) . . . . ?
C35 C36 C37 C38 -0.1(4) . . . . ?
C36 C37 C38 C33 0.9(4) . . . . ?
C34 C33 C38 C37 -1.1(3) . . . . ?
Si2 C33 C38 C37 178.38(18) . . . . ?
C47 C42 C43 C44 0.0(3) . . . . ?
Si3 C42 C43 C44 177.5(2) . . . . ?
C42 C43 C44 C45 0.4(4) . . . . ?
C43 C44 C45 C46 -0.1(4) . . . . ?
C44 C45 C46 C47 -0.7(4) . . . . ?
C45 C46 C47 C42 1.2(4) . . . . ?
C43 C42 C47 C46 -0.9(3) . . . . ?
Si3 C42 C47 C46 -178.3(2) . . . . ?
O1 C1 N1 C3 -5.6(3) . . . . ?
C19 C1 N1 C3 174.12(19) . . . . ?
O1 C1 N1 Tm1 155.68(15) . . . . ?
C19 C1 N1 Tm1 -24.5(3) . . . . ?
C4 C3 N1 C1 -110.6(2) . . . . ?
C2 C3 N1 C1 13.3(2) . . . . ?
C4 C3 N1 Tm1 90.3(2) . . . . ?
C2 C3 N1 Tm1 -145.77(16) . . . . ?
O2 C7 N2 C9 -5.6(3) . . . . ?
C19 C7 N2 C9 176.8(2) . . . . ?
O2 C7 N2 Tm1 155.33(15) . . . . ?
C19 C7 N2 Tm1 -22.3(3) . . . . ?
C10 C9 N2 C7 -109.1(2) . . . . ?
C8 C9 N2 C7 13.2(2) . . . . ?
C10 C9 N2 Tm1 92.4(2) . . . . ?
C8 C9 N2 Tm1 -145.27(16) . . . . ?
O3 C13 N3 C15 -6.1(3) . . . . ?
C19 C13 N3 C15 175.4(2) . . . . ?
O3 C13 N3 Tm1 147.83(16) . . . . ?
C19 C13 N3 Tm1 -30.7(3) . . . . ?
C14 C15 N3 C13 13.3(2) . . . . ?
C16 C15 N3 C13 -109.6(2) . . . . ?
C14 C15 N3 Tm1 -137.61(16) . . . . ?
C16 C15 N3 Tm1 99.51(19) . . . . ?
N1 C1 O1 C2 -5.3(3) . . . . ?
C19 C1 O1 C2 174.90(19) . . . . ?
C3 C2 O1 C1 13.2(2) . . . . ?
N2 C7 O2 C8 -5.3(3) . . . . ?
C19 C7 O2 C8 172.57(19) . . . . ?
C9 C8 O2 C7 13.2(2) . . . . ?
N3 C13 O3 C14 -4.5(3) . . . . ?
C19 C13 O3 C14 174.10(19) . . . . ?
C15 C14 O3 C13 12.5(2) . . . . ?
Tm1 C21 Si1 C23 -179.27(16) . . . . ?
Tm1 C21 Si1 C22 61.8(2) . . . . ?
Tm1 C21 Si1 C24 -59.42(19) . . . . ?
C25 C24 Si1 C21 -13.8(2) . . . . ?
C29 C24 Si1 C21 168.2(2) . . . . ?
C25 C24 Si1 C23 111.4(2) . . . . ?
C29 C24 Si1 C23 -66.6(3) . . . . ?
C25 C24 Si1 C22 -136.0(2) . . . . ?
C29 C24 Si1 C22 46.0(2) . . . . ?
Tm1 C30 Si2 C31 -57.64(17) . . . . ?
Tm1 C30 Si2 C32 64.10(17) . . . . ?
Tm1 C30 Si2 C33 -175.43(12) . . . . ?
C34 C33 Si2 C30 -141.33(19) . . . . ?
C38 C33 Si2 C30 39.2(2) . . . . ?
C34 C33 Si2 C31 98.1(2) . . . . ?
C38 C33 Si2 C31 -81.4(2) . . . . ?
C34 C33 Si2 C32 -16.3(2) . . . . ?
C38 C33 Si2 C32 164.23(18) . . . . ?
Tm1 C39 Si3 C41 -44.5(2) . . . . ?
Tm1 C39 Si3 C40 -165.72(17) . . . . ?
Tm1 C39 Si3 C42 76.8(2) . . . . ?
C43 C42 Si3 C39 43.3(2) . . . . ?
C47 C42 Si3 C39 -139.34(19) . . . . ?
C43 C42 Si3 C41 166.56(19) . . . . ?
C47 C42 Si3 C41 -16.1(2) . . . . ?
C43 C42 Si3 C40 -79.6(2) . . . . ?
C47 C42 Si3 C40 97.7(2) . . . . ?
Si1 C21 Tm1 C30 -169.14(16) . . . . ?
Si1 C21 Tm1 C39 84.89(17) . . . . ?
Si1 C21 Tm1 N3 -82.68(17) . . . . ?
Si1 C21 Tm1 N2 -11.04(17) . . . . ?
Si1 C21 Tm1 N1 -57.8(3) . . . . ?
Si2 C30 Tm1 C21 -12.20(15) . . . . ?
Si2 C30 Tm1 C39 91.13(14) . . . . ?
Si2 C30 Tm1 N3 -104.04(14) . . . . ?
Si2 C30 Tm1 N2 -136.42(13) . . . . ?
Si2 C30 Tm1 N1 -177.44(14) . . . . ?
Si3 C39 Tm1 C21 151.17(18) . . . . ?
Si3 C39 Tm1 C30 48.5(2) . . . . ?
Si3 C39 Tm1 N3 -73.3(3) . . . . ?
Si3 C39 Tm1 N2 -112.04(18) . . . . ?
Si3 C39 Tm1 N1 -38.36(19) . . . . ?
C13 N3 Tm1 C21 150.41(17) . . . . ?
C15 N3 Tm1 C21 -61.91(18) . . . . ?
C13 N3 Tm1 C30 -110.18(18) . . . . ?
C15 N3 Tm1 C30 37.50(17) . . . . ?
C13 N3 Tm1 C39 14.0(3) . . . . ?
C15 N3 Tm1 C39 161.7(2) . . . . ?
C13 N3 Tm1 N2 55.13(17) . . . . ?
C15 N3 Tm1 N2 -157.19(19) . . . . ?
C13 N3 Tm1 N1 -22.69(17) . . . . ?
C15 N3 Tm1 N1 124.99(18) . . . . ?
C7 N2 Tm1 C21 -119.69(17) . . . . ?
C9 N2 Tm1 C21 36.18(18) . . . . ?
C7 N2 Tm1 C30 5.3(3) . . . . ?
C9 N2 Tm1 C30 161.14(17) . . . . ?
C7 N2 Tm1 C39 139.28(17) . . . . ?
C9 N2 Tm1 C39 -64.86(18) . . . . ?
C7 N2 Tm1 N3 -29.02(16) . . . . ?
C9 N2 Tm1 N3 126.84(19) . . . . ?
C7 N2 Tm1 N1 48.36(17) . . . . ?
C9 N2 Tm1 N1 -155.78(19) . . . . ?
C1 N1 Tm1 C21 23.8(3) . . . . ?
C3 N1 Tm1 C21 -179.6(2) . . . . ?
C1 N1 Tm1 C30 136.85(18) . . . . ?
C3 N1 Tm1 C30 -66.55(17) . . . . ?
C1 N1 Tm1 C39 -119.55(18) . . . . ?
C3 N1 Tm1 C39 37.04(17) . . . . ?
C1 N1 Tm1 N3 49.86(17) . . . . ?
C3 N1 Tm1 N3 -153.54(18) . . . . ?
C1 N1 Tm1 N2 -25.26(17) . . . . ?
C3 N1 Tm1 N2 131.34(18) . . . . ?
